data_7033097
loop_
_publ_author_name
'Zhou, Jian'
'Xiao, Hong'
'Xiao, Hong-Ping'
'Yang, Tao'
'Zou, Hua-Hong'
'Liu, Xing'
'Zhao, Rong-Qing'
'Tang, Qiuling'

_publ_section_title
;
 Two types of lanthanide selenidostannates(IV) first prepared under the
 same solvothermal conditions.
;
_journal_issue 3
_journal_name_full 'Dalton transactions (Cambridge, England : 2003)'
_journal_page_first 1350
_journal_page_last 1357
_journal_paper_doi 10.1039/c4dt03099k
_journal_volume 44
_journal_year 2015
_chemical_formula_moiety '2(C16 H48 Cl2 N10 O2 Y2),Se10 Sn4,4(H2 O)'
_chemical_formula_sum 'C32 H104 Cl4 N20 O8 Se10 Sn4 Y4'
_chemical_formula_weight 2659.10
_chemical_name_systematic
; 
 ? 
;
_space_group_IT_number 88
_symmetry_cell_setting tetragonal
_symmetry_space_group_name_Hall '-I 4ad'
_symmetry_space_group_name_H-M 'I 41/a :2'
_atom_sites_solution_hydrogens geom
_atom_sites_solution_primary direct
_atom_sites_solution_secondary difmap
_audit_creation_method SHELXL-97
_cell_angle_alpha 90.00
_cell_angle_beta 90.00
_cell_angle_gamma 90.00
_cell_formula_units_Z 4
_cell_length_a 28.236(11)
_cell_length_b 28.236(11)
_cell_length_c 10.940(5)
_cell_measurement_reflns_used 12814
_cell_measurement_temperature 296(2)
_cell_measurement_theta_max 28.2005
_cell_measurement_theta_min 3.1991
_cell_volume 8722(6)
_computing_cell_refinement 'CrystalClear, Ver. 1.30 (Rigaku/MSC, 2001)'
_computing_data_collection 'CrystalClear, Ver. 1.30 (Rigaku/MSC, 2001)'
_computing_data_reduction 'CrystalStructure, Ver. 3.60 (Rigaku/MSC, 2004)'
_computing_molecular_graphics 'ORTEPII (Johnson, 1976)'
_computing_publication_material SHELXL97
_computing_structure_refinement 'SHELXL97 (Sheldrick, 1997)'
_computing_structure_solution 'SHELXS97 (Sheldrick, 1990)'
_diffrn_ambient_temperature 296(2)
_diffrn_detector_area_resol_mean 7.31
_diffrn_measured_fraction_theta_full 0.990
_diffrn_measured_fraction_theta_max 0.990
_diffrn_measurement_device_type 'Rigaku Mercury'
_diffrn_measurement_method \w
_diffrn_radiation_monochromator graphite
_diffrn_radiation_source 'fine-focus sealed tube'
_diffrn_radiation_type MoK\a
_diffrn_radiation_wavelength 0.71073
_diffrn_reflns_av_R_equivalents 0.0582
_diffrn_reflns_av_unetI/netI 0.0528
_diffrn_reflns_limit_h_max 33
_diffrn_reflns_limit_h_min -21
_diffrn_reflns_limit_k_max 33
_diffrn_reflns_limit_k_min -33
_diffrn_reflns_limit_l_max 13
_diffrn_reflns_limit_l_min -12
_diffrn_reflns_number 14694
_diffrn_reflns_theta_full 25.10
_diffrn_reflns_theta_max 25.10
_diffrn_reflns_theta_min 2.46
_exptl_absorpt_coefficient_mu 8.090
_exptl_absorpt_correction_T_max 0.6878
_exptl_absorpt_correction_T_min 0.4194
_exptl_absorpt_correction_type multi-scan
_exptl_absorpt_process_details 'Jacobson, R. (1998) Private communication'
_exptl_crystal_colour yellow
_exptl_crystal_density_diffrn 2.025
_exptl_crystal_density_method 'not measured'
_exptl_crystal_description sheet
_exptl_crystal_F_000 4896
_exptl_crystal_size_max 0.13
_exptl_crystal_size_mid 0.11
_exptl_crystal_size_min 0.05
_platon_squeeze_details
;
;
_refine_diff_density_max 1.054
_refine_diff_density_min -0.982
_refine_diff_density_rms 0.220
_refine_ls_extinction_method none
_refine_ls_goodness_of_fit_ref 1.096
_refine_ls_hydrogen_treatment constr
_refine_ls_matrix_type full
_refine_ls_number_parameters 178
_refine_ls_number_reflns 3854
_refine_ls_number_restraints 0
_refine_ls_restrained_S_all 1.096
_refine_ls_R_factor_all 0.0565
_refine_ls_R_factor_gt 0.0470
_refine_ls_shift/su_max 0.003
_refine_ls_shift/su_mean 0.000
_refine_ls_structure_factor_coef Fsqd
_refine_ls_weighting_details 'calc w=1/[\s^2^(Fo^2^)+(0.0730P)^2^+72.0969P] where P=(Fo^2^+2Fc^2^)/3'
_refine_ls_weighting_scheme calc
_refine_ls_wR_factor_gt 0.1336
_refine_ls_wR_factor_ref 0.1392
_reflns_number_gt 3191
_reflns_number_total 3854
_reflns_threshold_expression >2sigma(I)
_cod_data_source_file c4dt03099k2.cif
_cod_data_source_block IIa
_cod_depositor_comments
;Adding full bibliography for 7033092--7033100.cif.

The following automatic conversions were performed:

'_symmetry_cell_setting' tag value 'Tetragona' was replaced with
'tetragonal' value as specified in the replacement file
'/home/robertas/cod-tools/perl-scripts/inputs/replacement_values.lst'.

Automatic conversion script
Id: cif_fix_values 3143 2015-03-26 13:38:13Z robertas 
;
_cod_original_sg_symbol_Hall '-I 4ad '
_cod_original_sg_symbol_H-M I41/a
_cod_database_code 7033097

loop_
_symmetry_equiv_pos_as_xyz
'x, y, z'
'-x+1/2, -y, z+1/2'
'-y+3/4, x+1/4, z+1/4'
'y+3/4, -x+3/4, z+3/4'
'x+1/2, y+1/2, z+1/2'
'-x+1, -y+1/2, z+1'
'-y+5/4, x+3/4, z+3/4'
'y+5/4, -x+5/4, z+5/4'
'-x, -y, -z'
'x-1/2, y, -z-1/2'
'y-3/4, -x-1/4, -z-1/4'
'-y-3/4, x-3/4, -z-3/4'
'-x+1/2, -y+1/2, -z+1/2'
'x, y+1/2, -z'
'y-1/4, -x+1/4, -z+1/4'
'-y-1/4, x-1/4, -z-1/4'

loop_
_atom_site_label
_atom_site_type_symbol
_atom_site_fract_x
_atom_site_fract_y
_atom_site_fract_z
_atom_site_U_iso_or_equiv
_atom_site_adp_type
_atom_site_occupancy
_atom_site_symmetry_multiplicity
_atom_site_calc_flag
_atom_site_refinement_flags
Sn1 Sn 0.057044(15) 0.795904(16) 0.00418(4) 0.01769(18) Uani 1 1 d .
Se2 Se 0.0000 0.7500 0.14048(9) 0.0209(3) Uani 1 2 d S
Se1 Se 0.10551(2) 0.73881(3) -0.12556(7) 0.0246(2) Uani 1 1 d .
Se3 Se 0.11335(2) 0.83871(3) 0.13312(7) 0.0220(2) Uani 1 1 d .
Y1 Y 0.22333(2) 0.69630(2) 0.31662(6) 0.0189(2) Uani 1 1 d .
Cl1 Cl 0.27478(7) 0.63797(7) 0.1664(2) 0.0339(5) Uani 1 1 d .
O1W O 0.20846(16) 0.76072(17) 0.2062(4) 0.0214(11) Uani 1 1 d .
H1WA H 0.1925 0.7801 0.2488 0.032 Uiso 1 1 d R
N2 N 0.1407(2) 0.7099(2) 0.3960(6) 0.0252(14) Uani 1 1 d .
H2C H 0.1345 0.6859 0.4493 0.030 Uiso 1 1 calc R
N3 N 0.2212(2) 0.7543(2) 0.4940(6) 0.0242(14) Uani 1 1 d .
H3C H 0.2249 0.7834 0.4598 0.029 Uiso 1 1 calc R
N4 N 0.2737(2) 0.6667(2) 0.4943(6) 0.0303(15) Uani 1 1 d .
H4C H 0.3042 0.6714 0.4703 0.036 Uiso 1 1 calc R
N5 N 0.1985(2) 0.6138(2) 0.3939(7) 0.0368(17) Uani 1 1 d .
H5A H 0.1667 0.6129 0.3992 0.044 Uiso 1 1 calc R
H5B H 0.2074 0.5920 0.3384 0.044 Uiso 1 1 calc R
N1 N 0.1610(2) 0.6667(3) 0.1668(7) 0.0343(16) Uani 1 1 d .
H1A H 0.1609 0.6859 0.1011 0.041 Uiso 1 1 calc R
H1B H 0.1693 0.6376 0.1412 0.041 Uiso 1 1 calc R
C1 C 0.1125(3) 0.6646(3) 0.2175(9) 0.035(2) Uani 1 1 d .
H1C H 0.1087 0.6358 0.2647 0.043 Uiso 1 1 calc R
H1D H 0.0897 0.6642 0.1514 0.043 Uiso 1 1 calc R
C3 C 0.1362(3) 0.7539(3) 0.4654(7) 0.0280(17) Uani 1 1 d .
H3A H 0.1058 0.7550 0.5062 0.034 Uiso 1 1 calc R
H3B H 0.1383 0.7809 0.4106 0.034 Uiso 1 1 calc R
C4 C 0.1756(3) 0.7562(3) 0.5587(7) 0.0317(18) Uani 1 1 d .
H4A H 0.1733 0.7853 0.6054 0.038 Uiso 1 1 calc R
H4B H 0.1730 0.7297 0.6149 0.038 Uiso 1 1 calc R
C2 C 0.1038(3) 0.7070(3) 0.2979(8) 0.0301(18) Uani 1 1 d .
H2A H 0.1045 0.7356 0.2489 0.036 Uiso 1 1 calc R
H2B H 0.0726 0.7045 0.3350 0.036 Uiso 1 1 calc R
C6 C 0.2682(3) 0.6950(3) 0.6075(7) 0.0303(18) Uani 1 1 d .
H6A H 0.2957 0.6907 0.6595 0.036 Uiso 1 1 calc R
H6B H 0.2404 0.6845 0.6520 0.036 Uiso 1 1 calc R
C5 C 0.2630(3) 0.7475(3) 0.5739(8) 0.0343(19) Uani 1 1 d .
H5C H 0.2593 0.7662 0.6477 0.041 Uiso 1 1 calc R
H5D H 0.2912 0.7583 0.5319 0.041 Uiso 1 1 calc R
C7 C 0.2696(3) 0.6150(3) 0.5163(9) 0.039(2) Uani 1 1 d .
H7A H 0.2830 0.6072 0.5954 0.047 Uiso 1 1 calc R
H7B H 0.2871 0.5978 0.4541 0.047 Uiso 1 1 calc R
C8 C 0.2185(3) 0.6009(3) 0.5126(9) 0.039(2) Uani 1 1 d .
H8A H 0.2156 0.5670 0.5251 0.047 Uiso 1 1 calc R
H8B H 0.2013 0.6168 0.5774 0.047 Uiso 1 1 calc R

loop_
_atom_site_aniso_label
_atom_site_aniso_U_11
_atom_site_aniso_U_22
_atom_site_aniso_U_33
_atom_site_aniso_U_23
_atom_site_aniso_U_13
_atom_site_aniso_U_12
Sn1 0.0142(3) 0.0168(3) 0.0221(3) -0.00186(19) -0.00099(19) -0.00087(18)
Se2 0.0164(5) 0.0241(5) 0.0221(6) 0.000 0.000 -0.0026(4)
Se1 0.0147(4) 0.0276(4) 0.0314(5) -0.0081(3) 0.0006(3) -0.0001(3)
Se3 0.0145(4) 0.0245(4) 0.0270(4) -0.0080(3) -0.0001(3) -0.0018(3)
Y1 0.0143(4) 0.0179(4) 0.0245(4) 0.0029(3) 0.0035(3) -0.0004(2)
Cl1 0.0312(11) 0.0268(10) 0.0437(12) -0.0063(9) 0.0058(9) 0.0041(8)
O1W 0.016(2) 0.024(3) 0.025(3) 0.003(2) 0.002(2) 0.0008(19)
N2 0.020(3) 0.024(3) 0.031(4) 0.009(3) 0.001(3) -0.002(3)
N3 0.019(3) 0.026(3) 0.028(4) 0.005(3) 0.002(3) 0.001(3)
N4 0.021(3) 0.033(4) 0.037(4) 0.008(3) 0.006(3) 0.003(3)
N5 0.029(4) 0.028(4) 0.053(5) 0.006(3) 0.007(3) 0.003(3)
N1 0.025(4) 0.041(4) 0.037(4) 0.002(3) 0.002(3) -0.004(3)
C1 0.028(4) 0.034(5) 0.044(5) 0.010(4) -0.005(4) -0.010(4)
C3 0.020(4) 0.033(4) 0.031(4) -0.001(3) 0.007(3) 0.006(3)
C4 0.033(4) 0.037(5) 0.025(4) -0.001(4) 0.013(4) 0.003(4)
C2 0.012(4) 0.040(5) 0.038(5) 0.011(4) 0.001(3) -0.001(3)
C6 0.030(4) 0.042(5) 0.019(4) 0.008(3) -0.002(3) 0.003(4)
C5 0.035(5) 0.038(5) 0.029(5) -0.002(4) 0.006(4) -0.007(4)
C7 0.033(5) 0.034(5) 0.051(6) 0.021(4) 0.004(4) -0.002(4)
C8 0.036(5) 0.030(5) 0.051(6) 0.020(4) 0.005(4) 0.007(4)

loop_
_atom_type_symbol
_atom_type_description
_atom_type_scat_dispersion_real
_atom_type_scat_dispersion_imag
_atom_type_scat_source
C C 0.0033 0.0016 'International Tables Vol C Tables 4.2.6.8 and 6.1.1.4'
H H 0.0000 0.0000 'International Tables Vol C Tables 4.2.6.8 and 6.1.1.4'
N N 0.0061 0.0033 'International Tables Vol C Tables 4.2.6.8 and 6.1.1.4'
Cl Cl 0.1484 0.1585 'International Tables Vol C Tables 4.2.6.8 and 6.1.1.4'
O O 0.0106 0.0060 'International Tables Vol C Tables 4.2.6.8 and 6.1.1.4'
S S 0.1246 0.1234 'International Tables Vol C Tables 4.2.6.8 and 6.1.1.4'
Se Se -0.0929 2.2259 'International Tables Vol C Tables 4.2.6.8 and 6.1.1.4'
Y Y -2.7962 3.5667 'International Tables Vol C Tables 4.2.6.8 and 6.1.1.4'
Sn Sn -0.6537 1.4246 'International Tables Vol C Tables 4.2.6.8 and 6.1.1.4'

loop_
_geom_angle_atom_site_label_1
_geom_angle_atom_site_label_2
_geom_angle_atom_site_label_3
_geom_angle
_geom_angle_site_symmetry_1
_geom_angle_site_symmetry_3
Se3 Sn1 Se1 106.56(3) . .
Se3 Sn1 Se1 108.82(3) . 16_665
Se1 Sn1 Se1 112.55(4) . 16_665
Se3 Sn1 Se2 108.95(4) . .
Se1 Sn1 Se2 110.10(3) . .
Se1 Sn1 Se2 109.75(3) 16_665 .
Sn1 Se2 Sn1 108.40(5) 6_464 .
Sn1 Se1 Sn1 105.94(3) . 11_565
O1W Y1 O1W 70.49(19) . 13_565
O1W Y1 N2 83.57(19) . .
O1W Y1 N2 137.37(19) 13_565 .
O1W Y1 N3 83.31(19) . .
O1W Y1 N3 76.22(19) 13_565 .
N2 Y1 N3 67.4(2) . .
O1W Y1 N1 77.7(2) . .
O1W Y1 N1 133.2(2) 13_565 .
N2 Y1 N1 68.4(2) . .
N3 Y1 N1 133.4(2) . .
O1W Y1 N4 142.0(2) . .
O1W Y1 N4 77.72(19) 13_565 .
N2 Y1 N4 107.7(2) . .
N3 Y1 N4 69.0(2) . .
N1 Y1 N4 140.3(2) . .
O1W Y1 N5 150.1(2) . .
O1W Y1 N5 138.1(2) 13_565 .
N2 Y1 N5 76.8(2) . .
N3 Y1 N5 109.0(2) . .
N1 Y1 N5 74.1(2) . .
N4 Y1 N5 66.8(2) . .
O1W Y1 Cl1 105.39(14) . .
O1W Y1 Cl1 78.91(13) 13_565 .
N2 Y1 Cl1 142.05(15) . .
N3 Y1 Cl1 149.04(14) . .
N1 Y1 Cl1 77.48(17) . .
N4 Y1 Cl1 87.98(16) . .
N5 Y1 Cl1 78.35(17) . .
O1W Y1 Y1 35.84(12) . 13_565
O1W Y1 Y1 34.66(12) 13_565 13_565
N2 Y1 Y1 112.92(14) . 13_565
N3 Y1 Y1 77.39(14) . 13_565
N1 Y1 Y1 107.30(17) . 13_565
N4 Y1 Y1 110.06(15) . 13_565
N5 Y1 Y1 170.12(16) . 13_565
Cl1 Y1 Y1 92.33(5) . 13_565
Y1 O1W Y1 109.51(19) . 13_565
Y1 O1W H1WA 109.2 . .
Y1 O1W H1WA 99.5 13_565 .
C3 N2 C2 111.0(6) . .
C3 N2 Y1 112.8(4) . .
C2 N2 Y1 112.9(5) . .
C3 N2 H2C 106.5 . .
C2 N2 H2C 106.5 . .
Y1 N2 H2C 106.5 . .
C4 N3 C5 114.7(6) . .
C4 N3 Y1 114.4(5) . .
C5 N3 Y1 110.5(5) . .
C4 N3 H3C 105.4 . .
C5 N3 H3C 105.4 . .
Y1 N3 H3C 105.4 . .
C6 N4 C7 112.8(7) . .
C6 N4 Y1 113.7(5) . .
C7 N4 Y1 113.7(5) . .
C6 N4 H4C 105.2 . .
C7 N4 H4C 105.2 . .
Y1 N4 H4C 105.2 . .
C8 N5 Y1 114.3(5) . .
C8 N5 H5A 108.7 . .
Y1 N5 H5A 108.7 . .
C8 N5 H5B 108.7 . .
Y1 N5 H5B 108.7 . .
H5A N5 H5B 107.6 . .
C1 N1 Y1 114.3(5) . .
C1 N1 H1A 108.7 . .
Y1 N1 H1A 108.7 . .
C1 N1 H1B 108.7 . .
Y1 N1 H1B 108.7 . .
H1A N1 H1B 107.6 . .
N1 C1 C2 109.9(7) . .
N1 C1 H1C 109.7 . .
C2 C1 H1C 109.7 . .
N1 C1 H1D 109.7 . .
C2 C1 H1D 109.7 . .
H1C C1 H1D 108.2 . .
N2 C3 C4 108.8(6) . .
N2 C3 H3A 109.9 . .
C4 C3 H3A 109.9 . .
N2 C3 H3B 109.9 . .
C4 C3 H3B 109.9 . .
H3A C3 H3B 108.3 . .
N3 C4 C3 108.5(6) . .
N3 C4 H4A 110.0 . .
C3 C4 H4A 110.0 . .
N3 C4 H4B 110.0 . .
C3 C4 H4B 110.0 . .
H4A C4 H4B 108.4 . .
N2 C2 C1 110.3(6) . .
N2 C2 H2A 109.6 . .
C1 C2 H2A 109.6 . .
N2 C2 H2B 109.6 . .
C1 C2 H2B 109.6 . .
H2A C2 H2B 108.1 . .
N4 C6 C5 109.3(6) . .
N4 C6 H6A 109.8 . .
C5 C6 H6A 109.8 . .
N4 C6 H6B 109.8 . .
C5 C6 H6B 109.8 . .
H6A C6 H6B 108.3 . .
N3 C5 C6 110.0(6) . .
N3 C5 H5C 109.7 . .
C6 C5 H5C 109.7 . .
N3 C5 H5D 109.7 . .
C6 C5 H5D 109.7 . .
H5C C5 H5D 108.2 . .
N4 C7 C8 109.4(7) . .
N4 C7 H7A 109.8 . .
C8 C7 H7A 109.8 . .
N4 C7 H7B 109.8 . .
C8 C7 H7B 109.8 . .
H7A C7 H7B 108.2 . .
N5 C8 C7 109.2(7) . .
N5 C8 H8A 109.8 . .
C7 C8 H8A 109.8 . .
N5 C8 H8B 109.8 . .
C7 C8 H8B 109.8 . .
H8A C8 H8B 108.3 . .

loop_
_geom_bond_atom_site_label_1
_geom_bond_atom_site_label_2
_geom_bond_distance
_geom_bond_site_symmetry_2
Sn1 Se3 2.4449(11) .
Sn1 Se1 2.5468(11) .
Sn1 Se1 2.5472(12) 16_665
Sn1 Se2 2.5490(10) .
Se2 Sn1 2.5490(11) 6_464
Se1 Sn1 2.5472(11) 11_565
Y1 O1W 2.224(5) .
Y1 O1W 2.290(5) 13_565
Y1 N2 2.520(6) .
Y1 N3 2.539(6) .
Y1 N1 2.545(7) .
Y1 N4 2.549(7) .
Y1 N5 2.575(7) .
Y1 Cl1 2.743(2) .
Y1 Y1 3.6865(18) 13_565
O1W Y1 2.290(5) 13_565
O1W H1WA 0.8500 .
N2 C3 1.463(10) .
N2 C2 1.498(10) .
N2 H2C 0.9100 .
N3 C4 1.471(10) .
N3 C5 1.480(10) .
N3 H3C 0.9100 .
N4 C6 1.482(10) .
N4 C7 1.484(11) .
N4 H4C 0.9100 .
N5 C8 1.463(12) .
N5 H5A 0.9000 .
N5 H5B 0.9000 .
N1 C1 1.479(10) .
N1 H1A 0.9000 .
N1 H1B 0.9000 .
C1 C2 1.505(13) .
C1 H1C 0.9700 .
C1 H1D 0.9700 .
C3 C4 1.510(11) .
C3 H3A 0.9700 .
C3 H3B 0.9700 .
C4 H4A 0.9700 .
C4 H4B 0.9700 .
C2 H2A 0.9700 .
C2 H2B 0.9700 .
C6 C5 1.534(12) .
C6 H6A 0.9700 .
C6 H6B 0.9700 .
C5 H5C 0.9700 .
C5 H5D 0.9700 .
C7 C8 1.499(12) .
C7 H7A 0.9700 .
C7 H7B 0.9700 .
C8 H8A 0.9700 .
C8 H8B 0.9700 .

loop_
_platon_squeeze_void_nr
_platon_squeeze_void_average_x
_platon_squeeze_void_average_y
_platon_squeeze_void_average_z
_platon_squeeze_void_volume
_platon_squeeze_void_count_electrons
1 0.250 0.500 0.130 453.0 91.0
2 0.250 1.000 0.864 453.0 91.0
3 0.750 0.500 0.364 453.0 91.0
4 0.750 1.000 0.630 453.0 91.0
